data_8100272
loop_
_publ_author_name
'Ahmed, Mohamed'
'Haase, Wolfgang'
'El-Saddek, Mohamed'
'Elwahy, Ahmed H. M.'
'Svoboda, Ingrid'
'Fuess, Hartmut'

_publ_section_title
;
Crystal structure of 1,3-bis[3,3,6,6-tetramethyl-3,4,6,7,9,10-hexahydro-
1,8(2H,5H)-acridinedione-9-yl]benzene, C~40~H~48~N~2~O~4~
;
_journal_issue 1
_journal_name_full 'Zeitschrift f\"ur Kristallographie - New Crystal Structures'
_journal_page_first 90
_journal_page_last 92
_journal_volume 218
_journal_year 2003
_chemical_formula_structural 'C40 H48 N2 O4'
_chemical_formula_sum 'C40 H48 N2 O4'
_chemical_formula_weight 620.80
_space_group_IT_number 14
_symmetry_cell_setting monoclinic
_symmetry_space_group_name_Hall '-P 2yn'
_symmetry_space_group_name_H-M 'P 1 21/n 1'
_cell_angle_alpha 90.00
_cell_angle_beta 103.430(10)
_cell_angle_gamma 90.00
_cell_formula_units_Z 4
_cell_length_a 11.056(2)
_cell_length_b 13.796(2)
_cell_length_c 23.984(2)
_cell_measurement_temperature 299(2)
_cell_volume 3558.2(9)
_diffrn_ambient_temperature 299(2)
_exptl_crystal_density_diffrn 1.159
_cod_original_sg_symbol_H-M 'P 21/n'
_cod_database_code 8100272

loop_
_symmetry_equiv_pos_as_xyz
'x, y, z'
'-x+1/2, y+1/2, -z+1/2'
'-x, -y, -z'
'x-1/2, -y-1/2, z-1/2'

loop_
_atom_site_label
_atom_site_type_symbol
_atom_site_fract_x
_atom_site_fract_y
_atom_site_fract_z
_atom_site_U_iso_or_equiv
_atom_site_adp_type
_atom_site_occupancy
_atom_site_symmetry_multiplicity
_atom_site_Wyckoff_symbol
_atom_site_calc_flag
_atom_site_refinement_flags
_atom_site_disorder_assembly
_atom_site_disorder_group
C1 C 1.07385(19) 1.04523(15) 0.13297(9) 0.0362(5) Uani 1 4 e d . . .
C2 C 0.9833(2) 1.00664(19) 0.08472(10) 0.0452(6) Uani 1 4 e d . . .
C3 C 0.9079(3) 1.0769(3) 0.04328(13) 0.0737(9) Uani 1 4 e d . . .
H3A H 0.8314 1.0453 0.0237 0.088 Uiso 1 4 e calc R . .
H3B H 0.9537 1.0933 0.0146 0.088 Uiso 1 4 e calc R . .
C4 C 0.8752(3) 1.1698(2) 0.07004(11) 0.0585(7) Uani 1 4 e d . . .
C5 C 0.9888(3) 1.2132(2) 0.10922(13) 0.0600(7) Uani 1 4 e d . . .
H5A H 1.0358 1.2480 0.0861 0.072 Uiso 1 4 e calc R . .
H5B H 0.9621 1.2599 0.1341 0.072 Uiso 1 4 e calc R . .
C6 C 1.0728(2) 1.14095(17) 0.14561(10) 0.0415(5) Uani 1 4 e d . . .
C7 C 1.2147(2) 1.11603(15) 0.23640(10) 0.0379(5) Uani 1 4 e d . . .
C8 C 1.2662(2) 1.16220(17) 0.29318(11) 0.0464(6) Uani 1 4 e d . . .
H8A H 1.1991 1.1718 0.3125 0.056 Uiso 1 4 e calc R . .
H8B H 1.2990 1.2255 0.2870 0.056 Uiso 1 4 e calc R . .
C9 C 1.3687(2) 1.10331(18) 0.33213(10) 0.0444(6) Uani 1 4 e d . . .
C10 C 1.3201(2) 0.99964(17) 0.33245(10) 0.0477(6) Uani 1 4 e d . . .
H10A H 1.3877 0.9588 0.3526 0.057 Uiso 1 4 e calc R . .
H10B H 1.2560 0.9987 0.3540 0.057 Uiso 1 4 e calc R . .
C11 C 1.2678(2) 0.95608(16) 0.27458(10) 0.0401(5) Uani 1 4 e d . . .
C12 C 1.22003(19) 1.01977(15) 0.22665(9) 0.0342(5) Uani 1 4 e d . . .
C13 C 1.17405(19) 0.97948(15) 0.16666(9) 0.0332(5) Uani 1 4 e d . . .
H1 H 1.142(2) 0.9139(17) 0.1709(9) 0.035(6) Uiso 1 4 e d . . .
C14 C 1.28278(19) 0.96689(15) 0.13717(9) 0.0340(5) Uani 1 4 e d . . .
C15 C 1.3080(2) 1.03298(19) 0.09786(12) 0.0510(6) Uani 1 4 e d . . .
H15 H 1.2567 1.0866 0.0875 0.061 Uiso 1 4 e calc R . .
C16 C 1.4090(3) 1.0196(2) 0.07397(14) 0.0671(9) Uani 1 4 e d . . .
H16 H 1.4248 1.0644 0.0476 0.081 Uiso 1 4 e calc R . .
C17 C 1.4867(2) 0.9409(2) 0.08869(12) 0.0562(7) Uani 1 4 e d . . .
H17 H 1.5545 0.9328 0.0723 0.067 Uiso 1 4 e calc R . .
C18 C 1.4636(2) 0.87395(16) 0.12791(10) 0.0398(5) Uani 1 4 e d . . .
C19 C 1.36149(19) 0.88803(15) 0.15133(10) 0.0360(5) Uani 1 4 e d . . .
H19 H 1.3453 0.8429 0.1775 0.043 Uiso 1 4 e calc R . .
C20 C 1.5527(2) 0.78926(18) 0.14783(11) 0.0435(6) Uani 1 4 e d . . .
H2 H 1.511(3) 0.742(2) 0.1697(12) 0.059(8) Uiso 1 4 e d . . .
C21 C 1.6632(2) 0.82407(17) 0.19305(11) 0.0438(6) Uani 1 4 e d . . .
C22 C 1.6516(2) 0.8365(2) 0.25166(12) 0.0600(7) Uani 1 4 e d . . .
C23 C 1.7626(3) 0.8779(3) 0.29456(14) 0.0872(12) Uani 1 4 e d . . .
H23A H 1.7317 0.9153 0.3226 0.105 Uiso 1 4 e calc R . .
H23B H 1.8103 0.8243 0.3147 0.105 Uiso 1 4 e calc R . .
C24 C 1.8473(3) 0.9399(3) 0.27133(14) 0.0790(10) Uani 1 4 e d . . .
C25 C 1.8789(2) 0.8963(2) 0.21854(12) 0.0540(7) Uani 1 4 e d . . .
H25A H 1.9110 0.9471 0.1980 0.065 Uiso 1 4 e calc R . .
H25B H 1.9444 0.8487 0.2306 0.065 Uiso 1 4 e calc R . .
C26 C 1.7711(2) 0.84860(17) 0.17844(10) 0.0422(5) Uani 1 4 e d . . .
C27 C 1.7067(2) 0.76885(18) 0.08736(11) 0.0458(6) Uani 1 4 e d . . .
C28 C 1.5958(2) 0.74428(18) 0.09824(12) 0.0476(6) Uani 1 4 e d . . .
C29 C 1.5148(2) 0.6769(2) 0.05985(14) 0.0603(7) Uani 1 4 e d . . .
C30 C 1.5485(3) 0.6554(3) 0.00251(17) 0.0815(10) Uani 1 4 e d . . .
H30A H 1.5090 0.5953 -0.0129 0.098 Uiso 1 4 e calc R . .
H30B H 1.5156 0.7067 -0.0244 0.098 Uiso 1 4 e calc R . .
C31 C 1.6856(3) 0.6473(2) 0.00750(14) 0.0661(8) Uani 1 4 e d . . .
C32 C 1.7508(2) 0.7369(2) 0.03561(13) 0.0589(7) Uani 1 4 e d . . .
H32A H 1.8395 0.7242 0.0469 0.071 Uiso 1 4 e calc R . .
H32B H 1.7378 0.7892 0.0079 0.071 Uiso 1 4 e calc R . .
C33 C 0.8097(5) 1.2406(3) 0.02511(19) 0.1173(17) Uani 1 4 e d . . .
H33A H 0.7898 1.2983 0.0434 0.141 Uiso 1 4 e calc R . .
H33B H 0.7346 1.2117 0.0032 0.141 Uiso 1 4 e calc R . .
H33C H 0.8631 1.2567 0.0001 0.141 Uiso 1 4 e calc R . .
C34 C 0.7805(4) 1.1433(3) 0.1063(2) 0.0998(13) Uani 1 4 e d . . .
H34A H 0.7577 1.2009 0.1239 0.120 Uiso 1 4 e calc R . .
H34B H 0.8176 1.0977 0.1355 0.120 Uiso 1 4 e calc R . .
H34C H 0.7077 1.1152 0.0820 0.120 Uiso 1 4 e calc R . .
C35 C 1.3930(3) 1.1454(2) 0.39265(12) 0.0622(7) Uani 1 4 e d . . .
H35A H 1.4574 1.1089 0.4176 0.075 Uiso 1 4 e calc R . .
H35B H 1.3182 1.1420 0.4064 0.075 Uiso 1 4 e calc R . .
H35C H 1.4185 1.2119 0.3919 0.075 Uiso 1 4 e calc R . .
C36 C 1.4873(3) 1.1044(3) 0.30973(14) 0.0699(9) Uani 1 4 e d . . .
H36A H 1.5506 1.0672 0.3349 0.084 Uiso 1 4 e calc R . .
H36B H 1.5153 1.1700 0.3082 0.084 Uiso 1 4 e calc R . .
H36C H 1.4704 1.0766 0.2720 0.084 Uiso 1 4 e calc R . .
C37 C 1.7725(4) 1.0372(3) 0.2525(2) 0.1028(14) Uani 1 4 e d . . .
H37A H 1.8230 1.0810 0.2366 0.123 Uiso 1 4 e calc R . .
H37B H 1.7515 1.0666 0.2853 0.123 Uiso 1 4 e calc R . .
H37C H 1.6978 1.0229 0.2242 0.123 Uiso 1 4 e calc R . .
C38 C 1.9626(3) 0.9694(4) 0.31495(15) 0.0986(14) Uani 1 4 e d . . .
H38A H 2.0134 1.0096 0.2970 0.118 Uiso 1 4 e calc R . .
H38B H 2.0085 0.9125 0.3304 0.118 Uiso 1 4 e calc R . .
H38C H 1.9395 1.0048 0.3453 0.118 Uiso 1 4 e calc R . .
C39 C 1.7374(3) 0.5579(3) 0.0457(2) 0.0967(14) Uani 1 4 e d . . .
H39A H 1.8254 0.5526 0.0489 0.116 Uiso 1 4 e calc R . .
H39B H 1.6970 0.5001 0.0285 0.116 Uiso 1 4 e calc R . .
H39C H 1.7218 0.5662 0.0832 0.116 Uiso 1 4 e calc R . .
C40 C 1.7159(4) 0.6279(4) -0.0493(2) 0.1219(19) Uani 1 4 e d . . .
H40A H 1.8044 0.6235 -0.0443 0.146 Uiso 1 4 e calc R . .
H40B H 1.6844 0.6798 -0.0753 0.146 Uiso 1 4 e calc R . .
H40C H 1.6781 0.5680 -0.0647 0.146 Uiso 1 4 e calc R . .
N1 N 1.1529(2) 1.17642(13) 0.19339(9) 0.0470(5) Uani 1 4 e d D . .
H1N H 1.157(3) 1.2382(13) 0.2013(12) 0.056 Uiso 1 4 e d D . .
N2 N 1.78753(18) 0.82853(15) 0.12493(9) 0.0454(5) Uani 1 4 e d D . .
H2N H 1.852(2) 0.8508(19) 0.1140(12) 0.054 Uiso 1 4 e d D . .
O1 O 0.97342(17) 0.91827(13) 0.07629(8) 0.0547(5) Uani 1 4 e d . . .
O2 O 1.2613(2) 0.86752(12) 0.26924(8) 0.0585(5) Uani 1 4 e d . . .
O3 O 1.5586(2) 0.8120(2) 0.26733(9) 0.0848(8) Uani 1 4 e d . . .
O4 O 1.42092(18) 0.64407(16) 0.07149(11) 0.0749(6) Uani 1 4 e d . . .

loop_
_atom_site_aniso_label
_atom_site_aniso_U_11
_atom_site_aniso_U_22
_atom_site_aniso_U_33
_atom_site_aniso_U_23
_atom_site_aniso_U_13
_atom_site_aniso_U_12
C1 0.0320(11) 0.0385(11) 0.0392(11) -0.0034(9) 0.0106(9) 0.0014(9)
C2 0.0353(12) 0.0570(15) 0.0458(13) -0.0084(11) 0.0143(10) -0.0040(10)
C3 0.068(2) 0.089(2) 0.0541(17) -0.0116(16) -0.0058(15) 0.0138(17)
C4 0.0515(15) 0.0747(19) 0.0452(14) 0.0024(13) 0.0029(12) 0.0209(13)
C5 0.0655(18) 0.0519(15) 0.0576(16) 0.0075(13) 0.0038(14) 0.0175(13)
C6 0.0424(12) 0.0383(12) 0.0422(12) 0.0006(9) 0.0068(10) 0.0057(10)
C7 0.0387(12) 0.0319(11) 0.0422(12) 0.0003(9) 0.0077(9) 0.0042(9)
C8 0.0544(15) 0.0336(12) 0.0479(14) -0.0062(10) 0.0050(11) 0.0052(10)
C9 0.0383(12) 0.0482(13) 0.0446(13) -0.0029(10) 0.0057(10) 0.0005(10)
C10 0.0504(14) 0.0462(13) 0.0447(13) 0.0084(11) 0.0076(11) 0.0070(11)
C11 0.0436(12) 0.0329(11) 0.0472(13) 0.0049(9) 0.0174(10) 0.0070(9)
C12 0.0322(10) 0.0292(10) 0.0434(12) -0.0006(9) 0.0131(9) 0.0036(8)
C13 0.0327(11) 0.0253(10) 0.0440(12) -0.0021(9) 0.0136(9) -0.0006(8)
C14 0.0309(10) 0.0326(10) 0.0393(11) -0.0058(9) 0.0101(9) -0.0028(8)
C15 0.0465(14) 0.0498(14) 0.0615(16) 0.0160(12) 0.0223(12) 0.0129(11)
C16 0.0605(17) 0.0736(19) 0.078(2) 0.0365(16) 0.0382(16) 0.0186(15)
C17 0.0445(14) 0.0651(17) 0.0678(17) 0.0179(14) 0.0312(13) 0.0121(12)
C18 0.0299(11) 0.0415(12) 0.0497(13) 0.0000(10) 0.0130(10) -0.0001(9)
C19 0.0327(11) 0.0332(11) 0.0450(12) -0.0004(9) 0.0147(9) -0.0043(9)
C20 0.0292(11) 0.0422(12) 0.0628(15) 0.0044(11) 0.0184(11) 0.0008(9)
C21 0.0331(11) 0.0483(13) 0.0521(14) 0.0085(11) 0.0144(10) 0.0028(10)
C22 0.0418(14) 0.087(2) 0.0545(15) 0.0210(15) 0.0177(12) 0.0034(14)
C23 0.065(2) 0.152(4) 0.0484(17) 0.001(2) 0.0209(15) -0.022(2)
C24 0.0545(18) 0.128(3) 0.0585(18) -0.0216(19) 0.0217(15) -0.0237(19)
C25 0.0361(12) 0.0708(17) 0.0569(15) -0.0041(13) 0.0147(11) -0.0062(12)
C26 0.0339(11) 0.0451(12) 0.0500(13) 0.0028(10) 0.0144(10) 0.0005(10)
C27 0.0339(12) 0.0452(13) 0.0606(15) -0.0088(11) 0.0160(11) -0.0003(10)
C28 0.0308(12) 0.0454(13) 0.0680(16) -0.0045(12) 0.0145(11) 0.0015(10)
C29 0.0325(13) 0.0585(16) 0.088(2) -0.0127(15) 0.0106(13) 0.0003(11)
C30 0.0472(16) 0.102(3) 0.091(2) -0.034(2) 0.0075(16) -0.0072(17)
C31 0.0502(16) 0.076(2) 0.0717(19) -0.0288(16) 0.0141(14) -0.0106(14)
C32 0.0418(14) 0.0707(18) 0.0681(18) -0.0207(14) 0.0211(13) -0.0028(13)
C33 0.124(4) 0.108(3) 0.090(3) 0.017(2) -0.035(3) 0.040(3)
C34 0.064(2) 0.127(3) 0.115(3) -0.002(3) 0.033(2) 0.022(2)
C35 0.0554(16) 0.0725(19) 0.0516(16) -0.0095(14) -0.0018(13) -0.0007(14)
C36 0.0458(16) 0.090(2) 0.075(2) -0.0064(17) 0.0165(15) -0.0089(15)
C37 0.098(3) 0.112(3) 0.109(3) -0.032(3) 0.046(3) -0.005(3)
C38 0.067(2) 0.165(4) 0.064(2) -0.034(2) 0.0156(17) -0.027(2)
C39 0.057(2) 0.072(2) 0.157(4) -0.032(2) 0.017(2) 0.0022(17)
C40 0.078(3) 0.182(5) 0.111(3) -0.092(3) 0.034(2) -0.032(3)
N1 0.0597(13) 0.0246(9) 0.0491(12) -0.0024(8) -0.0029(10) 0.0072(9)
N2 0.0336(10) 0.0507(12) 0.0579(13) -0.0107(9) 0.0228(9) -0.0103(9)
O1 0.0504(10) 0.0573(11) 0.0589(11) -0.0185(9) 0.0180(9) -0.0177(8)
O2 0.0879(14) 0.0297(9) 0.0582(11) 0.0078(8) 0.0178(10) 0.0083(8)
O3 0.0514(12) 0.147(2) 0.0623(13) 0.0249(14) 0.0268(10) -0.0121(13)
O4 0.0371(10) 0.0766(14) 0.1098(18) -0.0117(13) 0.0145(11) -0.0150(10)

loop_
_geom_bond_atom_site_label_1
_geom_bond_atom_site_label_2
_geom_bond_distance
_geom_bond_site_symmetry_2
_geom_bond_publ_flag
C1 C6 1.356(3) . ?
C1 C2 1.444(3) . ?
C1 C13 1.512(3) . ?
C2 O1 1.236(3) . ?
C2 C3 1.496(4) . ?
C3 C4 1.513(4) . ?
C3 H3A 0.9700 . ?
C3 H3B 0.9700 . ?
C4 C5 1.507(4) . ?
C4 C33 1.509(4) . ?
C4 C34 1.552(5) . ?
C5 C6 1.497(3) . ?
C5 H5A 0.9700 . ?
C5 H5B 0.9700 . ?
C6 N1 1.366(3) . ?
C7 C12 1.352(3) . ?
C7 N1 1.377(3) . ?
C7 C8 1.491(3) . ?
C8 C9 1.525(3) . ?
C8 H8A 0.9700 . ?
C8 H8B 0.9700 . ?
C9 C35 1.528(4) . ?
C9 C36 1.528(4) . ?
C9 C10 1.528(3) . ?
C10 C11 1.500(3) . ?
C10 H10A 0.9700 . ?
C10 H10B 0.9700 . ?
C11 O2 1.229(3) . ?
C11 C12 1.446(3) . ?
C12 C13 1.516(3) . ?
C13 C14 1.540(3) . ?
C13 H1 0.99(2) . ?
C14 C19 1.385(3) . ?
C14 C15 1.386(3) . ?
C15 C16 1.381(3) . ?
C15 H15 0.9300 . ?
C16 C17 1.379(4) . ?
C16 H16 0.9300 . ?
C17 C18 1.384(3) . ?
C17 H17 0.9300 . ?
C18 C19 1.386(3) . ?
C18 C20 1.531(3) . ?
C19 H19 0.9300 . ?
C20 C21 1.511(4) . ?
C20 C28 1.513(4) . ?
C20 H2 1.01(3) . ?
C21 C26 1.362(3) . ?
C21 C22 1.451(4) . ?
C22 O3 1.222(3) . ?
C22 C23 1.518(4) . ?
C23 C24 1.470(5) . ?
C23 H23A 0.9700 . ?
C23 H23B 0.9700 . ?
C24 C38 1.505(5) . ?
C24 C25 1.514(4) . ?
C24 C37 1.587(6) . ?
C25 C26 1.499(3) . ?
C25 H25A 0.9700 . ?
C25 H25B 0.9700 . ?
C26 N2 1.366(3) . ?
C27 C28 1.355(3) . ?
C27 N2 1.384(3) . ?
C27 C32 1.501(4) . ?
C28 C29 1.460(4) . ?
C29 O4 1.223(3) . ?
C29 C30 1.535(5) . ?
C30 C31 1.496(4) . ?
C30 H30A 0.9700 . ?
C30 H30B 0.9700 . ?
C31 C40 1.501(5) . ?
C31 C32 1.508(4) . ?
C31 C39 1.564(6) . ?
C32 H32A 0.9700 . ?
C32 H32B 0.9700 . ?
C33 H33A 0.9600 . ?
C33 H33B 0.9600 . ?
C33 H33C 0.9600 . ?
C34 H34A 0.9600 . ?
C34 H34B 0.9600 . ?
C34 H34C 0.9600 . ?
C35 H35A 0.9600 . ?
C35 H35B 0.9600 . ?
C35 H35C 0.9600 . ?
C36 H36A 0.9600 . ?
C36 H36B 0.9600 . ?
C36 H36C 0.9600 . ?
C37 H37A 0.9600 . ?
C37 H37B 0.9600 . ?
C37 H37C 0.9600 . ?
C38 H38A 0.9600 . ?
C38 H38B 0.9600 . ?
C38 H38C 0.9600 . ?
C39 H39A 0.9600 . ?
C39 H39B 0.9600 . ?
C39 H39C 0.9600 . ?
C40 H40A 0.9600 . ?
C40 H40B 0.9600 . ?
C40 H40C 0.9600 . ?
N1 H1N 0.872(17) . ?
N2 H2N 0.873(17) . ?

loop_
_cod_related_entry_id
_cod_related_entry_database
_cod_related_entry_code
1 ChemSpider 9653921
